data_7150297
loop_
_publ_author_name
'Ley, Steven V.'
'Dixon, Darren J.'
'Guy, Richard T.'
'Rodr\'iguez, F\'elix'
'Sheppard, Tom D.'

_publ_section_title
;
 Michael, Michael-aldol and Michael-Michael reactions of enolate
 equivalents of butane-2,3-diacetal protected glycolic acid
 derivatives.
;
_journal_issue 22
_journal_name_full 'Organic &amp; biomolecular chemistry'
_journal_page_first 4095
_journal_page_last 4107
_journal_paper_doi 10.1039/b512410g
_journal_volume 3
_journal_year 2005
_chemical_formula_sum 'C22 H30 Cl2 O9'
_chemical_formula_weight 509.36
_chemical_name_systematic
; 
? 
;
_space_group_IT_number 2
_symmetry_cell_setting triclinic
_symmetry_space_group_name_Hall '-P 1'
_symmetry_space_group_name_H-M 'P -1'
_atom_sites_solution_hydrogens geom
_atom_sites_solution_primary direct
_atom_sites_solution_secondary difmap
_audit_creation_method SHELXL-97
_cell_angle_alpha 105.070(2)
_cell_angle_beta 101.138(3)
_cell_angle_gamma 95.648(3)
_cell_formula_units_Z 2
_cell_length_a 6.6987(3)
_cell_length_b 13.8444(7)
_cell_length_c 14.0583(7)
_cell_measurement_reflns_used 6249
_cell_measurement_temperature 180(2)
_cell_measurement_theta_max 27.48
_cell_measurement_theta_min 1.00
_cell_volume 1219.91(10)
_computing_cell_refinement 'HKL Scalepack (Otwinowski & Minor 1997)'
_computing_data_collection 'Collect (Nonius B.V. 1998)'
_computing_data_reduction
;
HKL Denzo and Scalepack (Otwinowski & Minor 1997)
;
_computing_publication_material 'SHELXL-97 (Sheldrick 1997)'
_computing_structure_refinement 'SHELXL-97 (Sheldrick 1997)'
_computing_structure_solution 'SHELXS-97 (Sheldrick 1990)'
_diffrn_ambient_temperature 180(2)
_diffrn_measured_fraction_theta_full 0.991
_diffrn_measured_fraction_theta_max 0.991
_diffrn_measurement_device_type 'Nonius Kappa CCD'
_diffrn_measurement_method 'Thin slice \w and \f scans'
_diffrn_radiation_monochromator graphite
_diffrn_radiation_source 'fine-focus sealed tube'
_diffrn_radiation_type MoK\a
_diffrn_radiation_wavelength 0.71069
_diffrn_reflns_av_R_equivalents 0.0414
_diffrn_reflns_av_sigmaI/netI 0.0643
_diffrn_reflns_limit_h_max 8
_diffrn_reflns_limit_h_min 0
_diffrn_reflns_limit_k_max 17
_diffrn_reflns_limit_k_min -17
_diffrn_reflns_limit_l_max 17
_diffrn_reflns_limit_l_min -18
_diffrn_reflns_number 11124
_diffrn_reflns_theta_full 27.45
_diffrn_reflns_theta_max 27.45
_diffrn_reflns_theta_min 3.54
_exptl_absorpt_coefficient_mu 0.315
_exptl_absorpt_correction_T_max 1.024
_exptl_absorpt_correction_T_min 0.979
_exptl_absorpt_correction_type multi-scan
_exptl_absorpt_process_details 'Sortav Blessing (1995)'
_exptl_crystal_colour colourless
_exptl_crystal_density_diffrn 1.387
_exptl_crystal_density_method 'not measured'
_exptl_crystal_description block
_exptl_crystal_F_000 536
_exptl_crystal_size_max 0.23
_exptl_crystal_size_mid 0.18
_exptl_crystal_size_min 0.18
_refine_diff_density_max 0.701
_refine_diff_density_min -0.620
_refine_diff_density_rms 0.066
_refine_ls_extinction_coef 0.028(3)
_refine_ls_extinction_expression Fc^*^=kFc[1+0.001xFc^2^\l^3^/sin(2\q)]^-1/4^
_refine_ls_extinction_method SHELXL
_refine_ls_goodness_of_fit_ref 1.040
_refine_ls_hydrogen_treatment mixed
_refine_ls_matrix_type full
_refine_ls_number_parameters 302
_refine_ls_number_reflns 5545
_refine_ls_number_restraints 1
_refine_ls_restrained_S_all 1.040
_refine_ls_R_factor_all 0.0878
_refine_ls_R_factor_gt 0.0522
_refine_ls_shift/su_max 0.007
_refine_ls_shift/su_mean 0.002
_refine_ls_structure_factor_coef Fsqd
_refine_ls_weighting_details 'calc w=1/[\s^2^(Fo^2^)+(0.0522P)^2^+0.5123P] where P=(Fo^2^+2Fc^2^)/3'
_refine_ls_weighting_scheme calc
_refine_ls_wR_factor_gt 0.1191
_refine_ls_wR_factor_ref 0.1345
_reflns_number_gt 3742
_reflns_number_total 5545
_reflns_threshold_expression >2sigma(I)
_cod_data_source_file b512410g.txt
_cod_data_source_block sl0027
_cod_depositor_comments
;
The following automatic conversions were performed:
'_exptl_absorpt_correction_type' value 'multiscan' changed to 'multi-scan'
according to '/home/saulius/struct/CIF-dictionaries/cif_core.dic'
dictionary named 'cif_core.dic' version 2.4.1 from 2010-06-29.

Automatic conversion script
Id: cif_fix_enum 1527 2010-12-29 10:47:43Z saulius 
;
_cod_original_sg_symbol_H-M P-1
_cod_database_code 7150297

loop_
_symmetry_equiv_pos_as_xyz
'x, y, z'
'-x, -y, -z'

loop_
_atom_site_label
_atom_site_type_symbol
_atom_site_fract_x
_atom_site_fract_y
_atom_site_fract_z
_atom_site_U_iso_or_equiv
_atom_site_adp_type
_atom_site_occupancy
_atom_site_symmetry_multiplicity
_atom_site_calc_flag
_atom_site_refinement_flags
_atom_site_disorder_assembly
_atom_site_disorder_group
O1 O -0.2965(2) 0.17725(13) 0.79406(12) 0.0359(4) Uani 1 1 d . . .
O2 O -0.2478(2) 0.20947(11) 0.65482(11) 0.0279(3) Uani 1 1 d . . .
O3 O 0.1444(2) 0.15534(10) 0.68455(10) 0.0228(3) Uani 1 1 d . . .
O4 O 0.1380(2) 0.32699(11) 0.70282(11) 0.0288(4) Uani 1 1 d . . .
O5 O -0.1553(2) 0.11262(12) 0.51369(11) 0.0321(4) Uani 1 1 d . . .
O6 O 0.5044(2) -0.06961(12) 0.81700(11) 0.0332(4) Uani 1 1 d . . .
O7 O 0.1812(2) -0.13570(11) 0.75626(12) 0.0351(4) Uani 1 1 d . . .
O8 O 0.2215(2) 0.01696(11) 0.98532(11) 0.0285(3) Uani 1 1 d D . .
H8 H 0.276(3) 0.0262(18) 1.0439(13) 0.034 Uiso 1 1 d D . .
O9 O 0.2549(2) 0.49964(11) 1.09407(13) 0.0378(4) Uani 1 1 d . . .
C1 C -0.1816(3) 0.18096(15) 0.73806(15) 0.0239(4) Uani 1 1 d . . .
C2 C 0.0387(3) 0.16062(15) 0.76422(15) 0.0219(4) Uani 1 1 d . . .
H2 H 0.1163 0.2175 0.8238 0.026 Uiso 1 1 calc R . .
C3 C 0.1073(3) 0.23010(16) 0.63341(15) 0.0243(4) Uani 1 1 d . . .
C4 C -0.1220(3) 0.21011(16) 0.58017(15) 0.0258(5) Uani 1 1 d . . .
C5 C 0.2467(3) 0.21979(18) 0.55987(17) 0.0311(5) Uani 1 1 d . . .
H5A H 0.2168 0.1507 0.5142 0.047 Uiso 1 1 calc R . .
H5B H 0.3908 0.2339 0.5974 0.047 Uiso 1 1 calc R . .
H5C H 0.2230 0.2681 0.5204 0.047 Uiso 1 1 calc R . .
C6 C -0.1888(4) 0.2909(2) 0.53235(19) 0.0379(6) Uani 1 1 d . . .
H6A H -0.1598 0.3566 0.5842 0.057 Uiso 1 1 calc R . .
H6B H -0.3369 0.2743 0.5019 0.057 Uiso 1 1 calc R . .
H6C H -0.1131 0.2944 0.4799 0.057 Uiso 1 1 calc R . .
C7 C 0.3478(3) 0.36701(18) 0.75619(19) 0.0377(6) Uani 1 1 d . . .
H7A H 0.3535 0.4344 0.8023 0.057 Uiso 1 1 calc R . .
H7B H 0.4323 0.3721 0.7075 0.057 Uiso 1 1 calc R . .
H7C H 0.4004 0.3218 0.7950 0.057 Uiso 1 1 calc R . .
C8 C -0.3527(3) 0.0793(2) 0.44500(18) 0.0399(6) Uani 1 1 d . . .
H8A H -0.3580 0.0103 0.4025 0.060 Uiso 1 1 calc R . .
H8B H -0.3748 0.1247 0.4021 0.060 Uiso 1 1 calc R . .
H8C H -0.4604 0.0802 0.4834 0.060 Uiso 1 1 calc R . .
C9 C 0.0454(3) 0.06295(15) 0.79434(15) 0.0222(4) Uani 1 1 d . . .
H9 H -0.0265 0.0682 0.8511 0.027 Uiso 1 1 calc R . .
C10 C 0.2719(3) 0.05131(15) 0.83463(15) 0.0214(4) Uani 1 1 d . . .
H10 H 0.3614 0.0959 0.8088 0.026 Uiso 1 1 calc R . .
C11 C 0.3271(3) -0.05478(16) 0.80284(15) 0.0272(5) Uani 1 1 d . . .
C12 C -0.0669(3) -0.02974(16) 0.70825(16) 0.0276(5) Uani 1 1 d . . .
H12A H -0.2158 -0.0258 0.6917 0.033 Uiso 1 1 calc R . .
H12B H -0.0128 -0.0319 0.6471 0.033 Uiso 1 1 calc R . .
C13 C -0.0356(3) -0.12347(17) 0.73983(18) 0.0345(5) Uani 1 1 d . . .
H13A H -0.0832 -0.1193 0.8030 0.041 Uiso 1 1 calc R . .
H13B H -0.1187 -0.1833 0.6867 0.041 Uiso 1 1 calc R . .
C14 C 0.3393(3) 0.08664(15) 0.95139(15) 0.0235(4) Uani 1 1 d . . .
H14 H 0.4882 0.0810 0.9717 0.028 Uiso 1 1 calc R . .
C15 C 0.3121(3) 0.19530(15) 0.99432(14) 0.0219(4) Uani 1 1 d . . .
C16 C 0.4592(3) 0.27295(16) 0.99244(15) 0.0261(5) Uani 1 1 d . . .
H16 H 0.5775 0.2566 0.9675 0.031 Uiso 1 1 calc R . .
C17 C 0.4359(3) 0.37291(16) 1.02605(16) 0.0287(5) Uani 1 1 d . . .
H17 H 0.5371 0.4248 1.0237 0.034 Uiso 1 1 calc R . .
C18 C 0.2632(3) 0.39835(16) 1.06377(16) 0.0274(5) Uani 1 1 d . . .
C19 C 0.1176(3) 0.32215(16) 1.06808(16) 0.0276(5) Uani 1 1 d . . .
H19 H 0.0015 0.3385 1.0949 0.033 Uiso 1 1 calc R . .
C20 C 0.1429(3) 0.22161(16) 1.03281(15) 0.0252(5) Uani 1 1 d . . .
H20 H 0.0418 0.1696 1.0351 0.030 Uiso 1 1 calc R . .
C21 C 0.0953(4) 0.53084(19) 1.1437(2) 0.0463(7) Uani 1 1 d . . .
H21A H 0.1068 0.6048 1.1615 0.069 Uiso 1 1 calc R . .
H21B H 0.1088 0.5091 1.2053 0.069 Uiso 1 1 calc R . .
H21C H -0.0391 0.5001 1.0984 0.069 Uiso 1 1 calc R . .
Cl1 Cl 0.58056(14) 0.60469(7) 0.63873(7) 0.0745(3) Uani 1 1 d . . .
Cl2 Cl 0.18255(14) 0.60123(7) 0.69321(8) 0.0823(3) Uani 1 1 d . . .
C22 C 0.4341(4) 0.6639(2) 0.7201(2) 0.0522(7) Uani 1 1 d . . .
H22A H 0.5021 0.6681 0.7905 0.063 Uiso 1 1 calc R . .
H22B H 0.4305 0.7339 0.7157 0.063 Uiso 1 1 calc R . .

loop_
_atom_site_aniso_label
_atom_site_aniso_U_11
_atom_site_aniso_U_22
_atom_site_aniso_U_33
_atom_site_aniso_U_23
_atom_site_aniso_U_13
_atom_site_aniso_U_12
O1 0.0294(8) 0.0523(10) 0.0365(9) 0.0201(8) 0.0164(7) 0.0179(7)
O2 0.0205(7) 0.0416(9) 0.0261(8) 0.0131(7) 0.0071(6) 0.0121(6)
O3 0.0210(7) 0.0293(8) 0.0217(7) 0.0097(6) 0.0074(5) 0.0093(6)
O4 0.0258(8) 0.0260(8) 0.0322(8) 0.0070(7) 0.0032(6) 0.0040(6)
O5 0.0233(8) 0.0406(9) 0.0269(8) 0.0022(7) 0.0019(6) 0.0061(6)
O6 0.0352(9) 0.0365(9) 0.0286(8) 0.0062(7) 0.0060(6) 0.0193(7)
O7 0.0382(9) 0.0223(8) 0.0408(10) 0.0039(7) 0.0056(7) 0.0067(7)
O8 0.0352(8) 0.0286(8) 0.0248(8) 0.0123(7) 0.0071(7) 0.0066(6)
O9 0.0388(9) 0.0246(8) 0.0481(10) 0.0027(7) 0.0148(8) 0.0074(7)
C1 0.0227(10) 0.0254(11) 0.0237(11) 0.0058(9) 0.0056(8) 0.0063(8)
C2 0.0216(10) 0.0251(10) 0.0194(10) 0.0059(8) 0.0050(8) 0.0065(8)
C3 0.0235(10) 0.0287(11) 0.0236(11) 0.0114(9) 0.0047(8) 0.0078(8)
C4 0.0230(10) 0.0343(12) 0.0222(11) 0.0095(9) 0.0062(8) 0.0086(9)
C5 0.0234(11) 0.0462(14) 0.0284(12) 0.0162(10) 0.0076(9) 0.0093(9)
C6 0.0289(12) 0.0512(15) 0.0411(14) 0.0257(12) 0.0049(10) 0.0131(10)
C7 0.0288(12) 0.0370(13) 0.0411(14) 0.0085(11) 0.0004(10) -0.0025(10)
C8 0.0262(12) 0.0573(16) 0.0305(13) 0.0071(11) 0.0034(9) -0.0001(11)
C9 0.0202(10) 0.0256(11) 0.0210(10) 0.0066(8) 0.0048(8) 0.0041(8)
C10 0.0230(10) 0.0204(10) 0.0216(10) 0.0062(8) 0.0057(8) 0.0059(8)
C11 0.0325(12) 0.0295(12) 0.0204(11) 0.0065(9) 0.0063(9) 0.0101(9)
C12 0.0218(10) 0.0296(11) 0.0276(11) 0.0052(9) 0.0022(8) 0.0015(9)
C13 0.0326(12) 0.0283(12) 0.0385(13) 0.0062(10) 0.0062(10) -0.0013(9)
C14 0.0233(10) 0.0243(11) 0.0244(11) 0.0092(9) 0.0040(8) 0.0067(8)
C15 0.0230(10) 0.0246(10) 0.0166(10) 0.0047(8) 0.0017(7) 0.0055(8)
C16 0.0212(10) 0.0307(12) 0.0243(11) 0.0035(9) 0.0060(8) 0.0042(9)
C17 0.0298(11) 0.0274(11) 0.0269(11) 0.0050(9) 0.0077(9) 0.0009(9)
C18 0.0312(11) 0.0229(11) 0.0260(11) 0.0038(9) 0.0046(9) 0.0069(9)
C19 0.0260(11) 0.0314(12) 0.0248(11) 0.0050(9) 0.0076(8) 0.0072(9)
C20 0.0246(10) 0.0276(11) 0.0231(11) 0.0080(9) 0.0043(8) 0.0027(8)
C21 0.0487(15) 0.0314(13) 0.0579(18) 0.0016(12) 0.0215(13) 0.0144(11)
Cl1 0.0813(6) 0.0786(6) 0.0733(6) 0.0220(5) 0.0304(5) 0.0322(5)
Cl2 0.0726(6) 0.0801(6) 0.1098(8) 0.0517(6) 0.0280(5) 0.0034(5)
C22 0.0596(17) 0.0533(17) 0.0436(16) 0.0138(13) 0.0068(13) 0.0189(14)

loop_
_atom_type_symbol
_atom_type_description
_atom_type_scat_dispersion_real
_atom_type_scat_dispersion_imag
_atom_type_scat_source
C C 0.0033 0.0016 'International Tables Vol C Tables 4.2.6.8 and 6.1.1.4'
H H 0.0000 0.0000 'International Tables Vol C Tables 4.2.6.8 and 6.1.1.4'
O O 0.0106 0.0060 'International Tables Vol C Tables 4.2.6.8 and 6.1.1.4'
Cl Cl 0.1484 0.1585 'International Tables Vol C Tables 4.2.6.8 and 6.1.1.4'

loop_
_geom_angle_atom_site_label_1
_geom_angle_atom_site_label_2
_geom_angle_atom_site_label_3
_geom_angle
_geom_angle_site_symmetry_1
_geom_angle_site_symmetry_3
_geom_angle_publ_flag
C1 O2 C4 121.79(15) . . ?
C3 O3 C2 113.62(15) . . ?
C3 O4 C7 115.49(16) . . ?
C4 O5 C8 116.85(18) . . ?
C11 O7 C13 119.78(17) . . ?
C14 O8 H8 105.6(17) . . ?
C18 O9 C21 117.67(17) . . ?
O1 C1 O2 118.59(18) . . ?
O1 C1 C2 121.18(19) . . ?
O2 C1 C2 120.11(16) . . ?
O3 C2 C9 108.34(15) . . ?
O3 C2 C1 113.83(16) . . ?
C9 C2 C1 111.20(16) . . ?
O3 C2 H2 107.7 . . ?
C9 C2 H2 107.7 . . ?
C1 C2 H2 107.7 . . ?
O4 C3 O3 110.83(16) . . ?
O4 C3 C5 114.03(17) . . ?
O3 C3 C5 106.12(16) . . ?
O4 C3 C4 104.99(16) . . ?
O3 C3 C4 108.25(16) . . ?
C5 C3 C4 112.57(17) . . ?
O5 C4 O2 108.01(15) . . ?
O5 C4 C6 115.01(18) . . ?
O2 C4 C6 104.93(16) . . ?
O5 C4 C3 105.31(16) . . ?
O2 C4 C3 109.42(16) . . ?
C6 C4 C3 114.01(18) . . ?
C3 C5 H5A 109.5 . . ?
C3 C5 H5B 109.5 . . ?
H5A C5 H5B 109.5 . . ?
C3 C5 H5C 109.5 . . ?
H5A C5 H5C 109.5 . . ?
H5B C5 H5C 109.5 . . ?
C4 C6 H6A 109.5 . . ?
C4 C6 H6B 109.5 . . ?
H6A C6 H6B 109.5 . . ?
C4 C6 H6C 109.5 . . ?
H6A C6 H6C 109.5 . . ?
H6B C6 H6C 109.5 . . ?
O4 C7 H7A 109.5 . . ?
O4 C7 H7B 109.5 . . ?
H7A C7 H7B 109.5 . . ?
O4 C7 H7C 109.5 . . ?
H7A C7 H7C 109.5 . . ?
H7B C7 H7C 109.5 . . ?
O5 C8 H8A 109.5 . . ?
O5 C8 H8B 109.5 . . ?
H8A C8 H8B 109.5 . . ?
O5 C8 H8C 109.5 . . ?
H8A C8 H8C 109.5 . . ?
H8B C8 H8C 109.5 . . ?
C2 C9 C12 112.35(17) . . ?
C2 C9 C10 110.24(15) . . ?
C12 C9 C10 111.43(16) . . ?
C2 C9 H9 107.5 . . ?
C12 C9 H9 107.5 . . ?
C10 C9 H9 107.5 . . ?
C11 C10 C14 105.56(16) . . ?
C11 C10 C9 116.54(16) . . ?
C14 C10 C9 112.97(15) . . ?
C11 C10 H10 107.1 . . ?
C14 C10 H10 107.1 . . ?
C9 C10 H10 107.1 . . ?
O6 C11 O7 117.1(2) . . ?
O6 C11 C10 121.70(19) . . ?
O7 C11 C10 121.22(18) . . ?
C13 C12 C9 109.26(18) . . ?
C13 C12 H12A 109.8 . . ?
C9 C12 H12A 109.8 . . ?
C13 C12 H12B 109.8 . . ?
C9 C12 H12B 109.8 . . ?
H12A C12 H12B 108.3 . . ?
O7 C13 C12 110.91(17) . . ?
O7 C13 H13A 109.5 . . ?
C12 C13 H13A 109.5 . . ?
O7 C13 H13B 109.5 . . ?
C12 C13 H13B 109.5 . . ?
H13A C13 H13B 108.0 . . ?
O8 C14 C15 113.22(16) . . ?
O8 C14 C10 105.73(15) . . ?
C15 C14 C10 111.92(16) . . ?
O8 C14 H14 108.6 . . ?
C15 C14 H14 108.6 . . ?
C10 C14 H14 108.6 . . ?
C20 C15 C16 118.14(19) . . ?
C20 C15 C14 122.84(17) . . ?
C16 C15 C14 118.98(17) . . ?
C17 C16 C15 121.07(18) . . ?
C17 C16 H16 119.5 . . ?
C15 C16 H16 119.5 . . ?
C16 C17 C18 120.18(19) . . ?
C16 C17 H17 119.9 . . ?
C18 C17 H17 119.9 . . ?
O9 C18 C19 125.34(19) . . ?
O9 C18 C17 115.18(18) . . ?
C19 C18 C17 119.48(19) . . ?
C18 C19 C20 119.48(19) . . ?
C18 C19 H19 120.3 . . ?
C20 C19 H19 120.3 . . ?
C15 C20 C19 121.63(19) . . ?
C15 C20 H20 119.2 . . ?
C19 C20 H20 119.2 . . ?
O9 C21 H21A 109.5 . . ?
O9 C21 H21B 109.5 . . ?
H21A C21 H21B 109.5 . . ?
O9 C21 H21C 109.5 . . ?
H21A C21 H21C 109.5 . . ?
H21B C21 H21C 109.5 . . ?
Cl2 C22 Cl1 113.25(16) . . ?
Cl2 C22 H22A 108.9 . . ?
Cl1 C22 H22A 108.9 . . ?
Cl2 C22 H22B 108.9 . . ?
Cl1 C22 H22B 108.9 . . ?
H22A C22 H22B 107.7 . . ?

loop_
_geom_bond_atom_site_label_1
_geom_bond_atom_site_label_2
_geom_bond_distance
_geom_bond_site_symmetry_2
_geom_bond_publ_flag
O1 C1 1.209(2) . ?
O2 C1 1.340(2) . ?
O2 C4 1.469(2) . ?
O3 C3 1.421(2) . ?
O3 C2 1.427(2) . ?
O4 C3 1.408(2) . ?
O4 C7 1.438(3) . ?
O5 C4 1.396(3) . ?
O5 C8 1.431(3) . ?
O6 C11 1.213(3) . ?
O7 C11 1.340(3) . ?
O7 C13 1.459(3) . ?
O8 C14 1.420(2) . ?
O8 H8 0.805(16) . ?
O9 C18 1.366(3) . ?
O9 C21 1.428(3) . ?
C1 C2 1.523(3) . ?
C2 C9 1.521(3) . ?
C2 H2 1.0000 . ?
C3 C5 1.512(3) . ?
C3 C4 1.536(3) . ?
C4 C6 1.509(3) . ?
C5 H5A 0.9800 . ?
C5 H5B 0.9800 . ?
C5 H5C 0.9800 . ?
C6 H6A 0.9800 . ?
C6 H6B 0.9800 . ?
C6 H6C 0.9800 . ?
C7 H7A 0.9800 . ?
C7 H7B 0.9800 . ?
C7 H7C 0.9800 . ?
C8 H8A 0.9800 . ?
C8 H8B 0.9800 . ?
C8 H8C 0.9800 . ?
C9 C12 1.526(3) . ?
C9 C10 1.553(3) . ?
C9 H9 1.0000 . ?
C10 C11 1.524(3) . ?
C10 C14 1.546(3) . ?
C10 H10 1.0000 . ?
C12 C13 1.497(3) . ?
C12 H12A 0.9900 . ?
C12 H12B 0.9900 . ?
C13 H13A 0.9900 . ?
C13 H13B 0.9900 . ?
C14 C15 1.511(3) . ?
C14 H14 1.0000 . ?
C15 C20 1.388(3) . ?
C15 C16 1.394(3) . ?
C16 C17 1.376(3) . ?
C16 H16 0.9500 . ?
C17 C18 1.401(3) . ?
C17 H17 0.9500 . ?
C18 C19 1.386(3) . ?
C19 C20 1.390(3) . ?
C19 H19 0.9500 . ?
C20 H20 0.9500 . ?
C21 H21A 0.9800 . ?
C21 H21B 0.9800 . ?
C21 H21C 0.9800 . ?
Cl1 C22 1.746(3) . ?
Cl2 C22 1.741(3) . ?
C22 H22A 0.9900 . ?
C22 H22B 0.9900 . ?

loop_
_geom_torsion_atom_site_label_1
_geom_torsion_atom_site_label_2
_geom_torsion_atom_site_label_3
_geom_torsion_atom_site_label_4
_geom_torsion
_geom_torsion_site_symmetry_1
_geom_torsion_site_symmetry_2
_geom_torsion_site_symmetry_3
_geom_torsion_site_symmetry_4
_geom_torsion_publ_flag
C4 O2 C1 O1 -176.36(18) . . . . ?
C4 O2 C1 C2 7.6(3) . . . . ?
C3 O3 C2 C9 165.70(15) . . . . ?
C3 O3 C2 C1 41.4(2) . . . . ?
O1 C1 C2 O3 172.42(18) . . . . ?
O2 C1 C2 O3 -11.6(3) . . . . ?
O1 C1 C2 C9 49.7(3) . . . . ?
O2 C1 C2 C9 -134.35(18) . . . . ?
C7 O4 C3 O3 68.7(2) . . . . ?
C7 O4 C3 C5 -50.9(2) . . . . ?
C7 O4 C3 C4 -174.59(17) . . . . ?
C2 O3 C3 O4 50.1(2) . . . . ?
C2 O3 C3 C5 174.40(15) . . . . ?
C2 O3 C3 C4 -64.5(2) . . . . ?
C8 O5 C4 O2 70.6(2) . . . . ?
C8 O5 C4 C6 -46.2(2) . . . . ?
C8 O5 C4 C3 -172.60(17) . . . . ?
C1 O2 C4 O5 84.7(2) . . . . ?
C1 O2 C4 C6 -152.18(18) . . . . ?
C1 O2 C4 C3 -29.5(2) . . . . ?
O4 C3 C4 O5 -177.97(15) . . . . ?
O3 C3 C4 O5 -59.56(19) . . . . ?
C5 C3 C4 O5 57.4(2) . . . . ?
O4 C3 C4 O2 -62.1(2) . . . . ?
O3 C3 C4 O2 56.3(2) . . . . ?
C5 C3 C4 O2 173.30(17) . . . . ?
O4 C3 C4 C6 55.0(2) . . . . ?
O3 C3 C4 C6 173.44(17) . . . . ?
C5 C3 C4 C6 -69.6(2) . . . . ?
O3 C2 C9 C12 -63.0(2) . . . . ?
C1 C2 C9 C12 62.8(2) . . . . ?
O3 C2 C9 C10 61.91(19) . . . . ?
C1 C2 C9 C10 -172.28(15) . . . . ?
C2 C9 C10 C11 -139.96(17) . . . . ?
C12 C9 C10 C11 -14.5(2) . . . . ?
C2 C9 C10 C14 97.54(19) . . . . ?
C12 C9 C10 C14 -137.00(17) . . . . ?
C13 O7 C11 O6 178.06(19) . . . . ?
C13 O7 C11 C10 -3.1(3) . . . . ?
C14 C10 C11 O6 -65.1(2) . . . . ?
C9 C10 C11 O6 168.64(19) . . . . ?
C14 C10 C11 O7 116.1(2) . . . . ?
C9 C10 C11 O7 -10.2(3) . . . . ?
C2 C9 C12 C13 174.28(16) . . . . ?
C10 C9 C12 C13 50.0(2) . . . . ?
C11 O7 C13 C12 40.8(3) . . . . ?
C9 C12 C13 O7 -64.4(2) . . . . ?
C11 C10 C14 O8 -61.49(19) . . . . ?
C9 C10 C14 O8 67.0(2) . . . . ?
C11 C10 C14 C15 174.81(16) . . . . ?
C9 C10 C14 C15 -56.7(2) . . . . ?
O8 C14 C15 C20 -20.9(3) . . . . ?
C10 C14 C15 C20 98.5(2) . . . . ?
O8 C14 C15 C16 161.27(18) . . . . ?
C10 C14 C15 C16 -79.4(2) . . . . ?
C20 C15 C16 C17 -1.1(3) . . . . ?
C14 C15 C16 C17 176.76(19) . . . . ?
C15 C16 C17 C18 0.5(3) . . . . ?
C21 O9 C18 C19 6.8(3) . . . . ?
C21 O9 C18 C17 -173.0(2) . . . . ?
C16 C17 C18 O9 -179.4(2) . . . . ?
C16 C17 C18 C19 0.8(3) . . . . ?
O9 C18 C19 C20 178.8(2) . . . . ?
C17 C18 C19 C20 -1.4(3) . . . . ?
C16 C15 C20 C19 0.5(3) . . . . ?
C14 C15 C20 C19 -177.34(19) . . . . ?
C18 C19 C20 C15 0.8(3) . . . . ?
